data_1008465
loop_
_publ_author_name
'Eisenmann, B'
'Klein, J'
'Somer, M'

_publ_section_title
;
Crystal structure of dipotassium catena-phosphidoaurate
;
_journal_coden_ASTM ZEKRDZ
_journal_name_full
;
Zeitschrift fuer Kristallographie (149,1979-)
;
_journal_page_first 277
_journal_page_last 278
_journal_volume 197
_journal_year 1991
_chemical_formula_structural 'K2 Au P'
_chemical_formula_sum 'Au K2 P'
_chemical_name_systematic 'Dipotassium catena-phosphidoaurate'
_space_group_IT_number 63
_symmetry_cell_setting orthorhombic
_symmetry_Int_Tables_number 63
_symmetry_space_group_name_Hall '-C 2c 2'
_symmetry_space_group_name_H-M 'C m c m'
_cell_angle_alpha 90.(0)
_cell_angle_beta 90.(0)
_cell_angle_gamma 90.(0)
_cell_formula_units_Z 4
_cell_length_a 9.787(4)
_cell_length_b 7.395(3)
_cell_length_c 6.168(2)
_cell_volume 446.4
_refine_ls_R_factor_all 0.03
_cod_database_code 1008465

loop_
_symmetry_equiv_pos_as_xyz
x,y,z
x,-y,-z
x,y,1/2-z
x,-y,1/2+z
-x,-y,-z
-x,y,z
-x,-y,1/2+z
-x,y,1/2-z
1/2+x,1/2+y,z
1/2+x,1/2-y,-z
1/2+x,1/2+y,1/2-z
1/2+x,1/2-y,1/2+z
1/2-x,1/2-y,-z
1/2-x,1/2+y,z
1/2-x,1/2-y,1/2+z
1/2-x,1/2+y,1/2-z

loop_
_atom_site_label
_atom_site_type_symbol
_atom_site_symmetry_multiplicity
_atom_site_Wyckoff_symbol
_atom_site_fract_x
_atom_site_fract_y
_atom_site_fract_z
_atom_site_occupancy
_atom_site_attached_hydrogens
_atom_site_calc_flag
Au1 Au1+ 4 b 0. 0.5 0. 1. 0 d
P1 P3- 4 c 0. 0.25211(60) 0.25 1. 0 d
K1 K1+ 8 g 0.32785(30) 0.35486(40) 0.25 1. 0 d

loop_
_atom_type_symbol
_atom_type_oxidation_number
Au1+ 1.000
P3- -3.000
K1+ 1.000
